data_7245576
loop_
_publ_author_name
'Gonz\'alez-Saiz, Beatriz'
'Pertejo, Pablo'
'Pe\~na-Calleja, Pablo'
'Mielczarek, Marcin'
'Hermosilla, Tom\'as'
'Carreira-Barral, Israel'
'de Miguel, Olivia'
'Rodr\'iguez-Vidal, Francisco'
'Quesada, Roberto'
'Garc\'ia-Valverde, Mar\'ia'

_publ_section_title
;
 Base-selective access to highly functionalized heterocycles from
 multicomponent Ugi adducts
;
_journal_issue 20
_journal_name_full 'Green Chemistry'
_journal_page_first 7988
_journal_page_last 7995
_journal_paper_doi 10.1039/D2GC02896D
_journal_volume 24
_journal_year 2022
_chemical_formula_moiety 'C25 H27 N3 O5'
_chemical_formula_sum 'C25 H27 N3 O5'
_chemical_formula_weight 449.49
_chemical_name_systematic 7d
_space_group_crystal_system triclinic
_space_group_IT_number 2
_space_group_name_Hall '-P 1'
_space_group_name_H-M_alt 'P -1'
_atom_sites_solution_hydrogens mixed
_audit_creation_method SHELXL-2016/6
_audit_update_record
;
2022-07-28 deposited with the CCDC.	2022-09-23 downloaded from the CCDC.
;
_cell_angle_alpha 73.566(2)
_cell_angle_beta 67.677(2)
_cell_angle_gamma 83.029(2)
_cell_formula_units_Z 2
_cell_length_a 10.1914(11)
_cell_length_b 10.3790(11)
_cell_length_c 11.8123(13)
_cell_measurement_reflns_used 2753
_cell_measurement_temperature 100(2)
_cell_measurement_theta_max 25.96
_cell_measurement_theta_min 2.16
_cell_volume 1108.5(2)
_computing_cell_refinement 'Bruker SMART'
_computing_data_collection 'Bruker SMART'
_computing_data_reduction 'Bruker SAINT'
_computing_molecular_graphics 'ORTEP-3 (Farrugia, 2012)'
_computing_publication_material 'WinGX publication routines (Farrugia, 1999)'
_computing_structure_refinement 'SHELXL-2016/6 (Sheldrick, 2008)'
_computing_structure_solution 'SIR92 (Altomare, 1994)'
_diffrn_ambient_temperature 100(2)
_diffrn_measured_fraction_theta_full 0.996
_diffrn_measured_fraction_theta_max 0.909
_diffrn_measurement_device_type 'Bruker APEX CCD'
_diffrn_measurement_method 'omega scans'
_diffrn_radiation_type MoK\a
_diffrn_radiation_wavelength 0.71073
_diffrn_reflns_av_R_equivalents 0.0462
_diffrn_reflns_av_unetI/netI 0.0695
_diffrn_reflns_Laue_measured_fraction_full 0.996
_diffrn_reflns_Laue_measured_fraction_max 0.909
_diffrn_reflns_limit_h_max 13
_diffrn_reflns_limit_h_min -12
_diffrn_reflns_limit_k_max 13
_diffrn_reflns_limit_k_min -13
_diffrn_reflns_limit_l_max 15
_diffrn_reflns_limit_l_min -15
_diffrn_reflns_number 13009
_diffrn_reflns_point_group_measured_fraction_full 0.996
_diffrn_reflns_point_group_measured_fraction_max 0.909
_diffrn_reflns_theta_full 25.242
_diffrn_reflns_theta_max 28.255
_diffrn_reflns_theta_min 1.929
_diffrn_source 'sealed tube'
_exptl_absorpt_coefficient_mu 0.095
_exptl_absorpt_correction_type none
_exptl_crystal_colour colourless
_exptl_crystal_density_diffrn 1.347
_exptl_crystal_density_method 'not measured'
_exptl_crystal_description prism
_exptl_crystal_F_000 476
_exptl_crystal_recrystallization_method 'Re-crystallisation from solvent: Methanol'
_exptl_crystal_size_max 0.100
_exptl_crystal_size_mid 0.100
_exptl_crystal_size_min 0.100
_refine_diff_density_max 0.287
_refine_diff_density_min -0.253
_refine_diff_density_rms 0.044
_refine_ls_extinction_method none
_refine_ls_goodness_of_fit_ref 0.914
_refine_ls_hydrogen_treatment mixed
_refine_ls_matrix_type full
_refine_ls_number_parameters 324
_refine_ls_number_reflns 5000
_refine_ls_number_restraints 0
_refine_ls_restrained_S_all 0.914
_refine_ls_R_factor_all 0.0843
_refine_ls_R_factor_gt 0.0502
_refine_ls_shift/su_max 0.000
_refine_ls_shift/su_mean 0.000
_refine_ls_structure_factor_coef Fsqd
_refine_ls_weighting_details 'w=1/[\s^2^(Fo^2^)+(0.0648P)^2^] where P=(Fo^2^+2Fc^2^)/3'
_refine_ls_weighting_scheme calc
_refine_ls_wR_factor_gt 0.1170
_refine_ls_wR_factor_ref 0.1274
_reflns_Friedel_coverage 0.000
_reflns_number_gt 3058
_reflns_number_total 5000
_reflns_threshold_expression 'I > 2\s(I)'
_cod_data_source_file d2gc02896d2.cif
_cod_data_source_block 7d
_cod_depositor_comments 'Adding full bibliography for 7245575--7245579.cif.'
_cod_database_code 7245576
_shelx_shelxl_version_number 2016/6
_shelx_space_group_comment
;
The symmetry employed for this shelxl refinement is uniquely defined
by the following loop, which should always be used as a source of
symmetry information in preference to the above space-group names.
They are only intended as comments.
;
_shelx_estimated_absorpt_t_min 0.991
_shelx_estimated_absorpt_t_max 0.991

loop_
_space_group_symop_operation_xyz
'x, y, z'
'-x, -y, -z'

loop_
_atom_site_label
_atom_site_type_symbol
_atom_site_fract_x
_atom_site_fract_y
_atom_site_fract_z
_atom_site_U_iso_or_equiv
_atom_site_adp_type
_atom_site_occupancy
_atom_site_site_symmetry_order
_atom_site_calc_flag
_atom_site_refinement_flags_posn
_atom_site_refinement_flags_adp
_atom_site_refinement_flags_occupancy
_atom_site_disorder_assembly
_atom_site_disorder_group
C1 C 0.6291(2) 0.99588(19) 0.0963(2) 0.0415(5) Uani 1 1 d . . . . .
H1A H 0.724823 0.984650 0.036424 0.062 Uiso 1 1 calc R U . . .
H1B H 0.634017 1.043945 0.154973 0.062 Uiso 1 1 calc R U . . .
H1C H 0.569968 1.047486 0.049633 0.062 Uiso 1 1 calc R U . . .
C2 C 0.56524(19) 0.85993(18) 0.16975(18) 0.0309(4) Uani 1 1 d . . . . .
C3 C 0.5079(2) 0.82580(19) 0.30096(19) 0.0359(5) Uani 1 1 d . . . . .
H3 H 0.509445 0.888956 0.345008 0.043 Uiso 1 1 calc R U . . .
C4 C 0.4487(2) 0.70192(18) 0.36860(18) 0.0326(5) Uani 1 1 d . . . . .
H4 H 0.409518 0.681053 0.458489 0.039 Uiso 1 1 calc R U . . .
C5 C 0.44542(17) 0.60673(17) 0.30678(16) 0.0248(4) Uani 1 1 d . . . . .
C6 C 0.50592(17) 0.63965(17) 0.17446(16) 0.0256(4) Uani 1 1 d . . . . .
H6 H 0.507314 0.575679 0.130217 0.031 Uiso 1 1 calc R U . . .
C7 C 0.56356(18) 0.76466(17) 0.10796(17) 0.0286(4) Uani 1 1 d . . . . .
H7 H 0.602935 0.786084 0.018063 0.034 Uiso 1 1 calc R U . . .
C8 C 0.37456(18) 0.47737(18) 0.38619(17) 0.0265(4) Uani 1 1 d . . . . .
C9 C 0.37474(17) 0.36639(16) 0.32214(15) 0.0223(4) Uani 1 1 d . . . . .
C10 C 0.31537(18) 0.41571(17) 0.21483(16) 0.0247(4) Uani 1 1 d . . . . .
C11 C 0.12466(19) 0.5468(2) 0.15224(18) 0.0350(5) Uani 1 1 d . . . . .
H11 H 0.145236 0.485375 0.095657 0.042 Uiso 1 1 calc R U . . .
C12 C -0.0325(2) 0.5475(2) 0.2234(2) 0.0480(6) Uani 1 1 d . . . . .
H12A H -0.053713 0.596697 0.289085 0.058 Uiso 1 1 calc R U . . .
H12B H -0.064110 0.453836 0.266791 0.058 Uiso 1 1 calc R U . . .
C13 C -0.1155(2) 0.6121(2) 0.1383(2) 0.0548(7) Uani 1 1 d . . . . .
H13A H -0.108780 0.553912 0.082734 0.066 Uiso 1 1 calc R U . . .
H13B H -0.216758 0.619925 0.191159 0.066 Uiso 1 1 calc R U . . .
C14 C -0.0609(2) 0.7495(2) 0.0575(2) 0.0622(7) Uani 1 1 d . . . . .
H14A H -0.078290 0.811105 0.112409 0.075 Uiso 1 1 calc R U . . .
H14B H -0.112769 0.785557 -0.000955 0.075 Uiso 1 1 calc R U . . .
C15 C 0.0970(2) 0.7430(3) -0.0185(2) 0.0701(8) Uani 1 1 d . . . . .
H15A H 0.131591 0.834487 -0.068593 0.084 Uiso 1 1 calc R U . . .
H15B H 0.113913 0.686930 -0.078109 0.084 Uiso 1 1 calc R U . . .
C16 C 0.1787(2) 0.6832(2) 0.0703(2) 0.0552(7) Uani 1 1 d . . . . .
H16A H 0.280725 0.675978 0.019486 0.066 Uiso 1 1 calc R U . . .
H16B H 0.168532 0.743786 0.124654 0.066 Uiso 1 1 calc R U . . .
C17 C 0.52762(17) 0.31058(17) 0.27404(16) 0.0264(4) Uani 1 1 d . . . . .
H17A H 0.552746 0.298749 0.187947 0.032 Uiso 1 1 calc R U . . .
H17B H 0.595962 0.372576 0.271298 0.032 Uiso 1 1 calc R U . . .
C18 C 0.52996(18) 0.17743(17) 0.36658(17) 0.0249(4) Uani 1 1 d . . . . .
C19 C 0.28704(17) 0.24178(17) 0.42520(16) 0.0243(4) Uani 1 1 d . . . . .
H19 H 0.233803 0.268150 0.506075 0.029 Uiso 1 1 calc R U . . .
C20 C 0.18370(18) 0.18362(18) 0.38788(16) 0.0260(4) Uani 1 1 d . . . . .
C21 C 0.2333(2) 0.1082(2) 0.30040(17) 0.0355(5) Uani 1 1 d . . . . .
H21 H 0.332181 0.090193 0.265700 0.043 Uiso 1 1 calc R U . . .
C22 C 0.1411(2) 0.0582(2) 0.26209(19) 0.0475(6) Uani 1 1 d . . . . .
H22 H 0.177226 0.006527 0.201612 0.057 Uiso 1 1 calc R U . . .
C23 C -0.0034(2) 0.0835(2) 0.3119(2) 0.0497(6) Uani 1 1 d . . . . .
H23 H -0.065829 0.050904 0.283976 0.060 Uiso 1 1 calc R U . . .
C24 C -0.0559(2) 0.1546(2) 0.4002(2) 0.0448(6) Uani 1 1 d . . . . .
H24 H -0.155041 0.170449 0.436292 0.054 Uiso 1 1 calc R U . . .
C25 C 0.03719(19) 0.20330(19) 0.43672(19) 0.0347(5) Uani 1 1 d . . . . .
N1 N 0.19849(16) 0.49260(15) 0.24090(15) 0.0308(4) Uani 1 1 d . . . . .
N2 N 0.39652(15) 0.14355(15) 0.44319(14) 0.0262(4) Uani 1 1 d . . . . .
N3 N -0.0286(2) 0.2781(2) 0.5337(2) 0.0590(6) Uani 1 1 d . . . . .
O1 O 0.32093(17) 0.45646(14) 0.50020(12) 0.0500(4) Uani 1 1 d . . . . .
O2 O 0.37090(13) 0.38112(13) 0.11593(11) 0.0341(3) Uani 1 1 d . . . . .
O3 O 0.63677(12) 0.10972(12) 0.37072(12) 0.0320(3) Uani 1 1 d . . . . .
O4A O -0.1401(4) 0.2554(4) 0.6096(4) 0.0772(13) Uani 0.559(3) 1 d . . P A 1
O5A O 0.0288(3) 0.3934(3) 0.5077(2) 0.0498(10) Uani 0.559(3) 1 d . . P A 1
O4B O -0.1247(5) 0.3396(5) 0.5459(6) 0.0907(19) Uani 0.441(3) 1 d . . P A 2
O5B O 0.0149(4) 0.2238(4) 0.6391(4) 0.0613(14) Uani 0.441(3) 1 d . . P A 2
H1N H 0.160(3) 0.516(2) 0.315(2) 0.074 Uiso 1 1 d . U . . .
H2N H 0.377(2) 0.063(2) 0.503(2) 0.074 Uiso 1 1 d . U . . .

loop_
_atom_site_aniso_label
_atom_site_aniso_U_11
_atom_site_aniso_U_22
_atom_site_aniso_U_33
_atom_site_aniso_U_23
_atom_site_aniso_U_13
_atom_site_aniso_U_12
C1 0.0511(13) 0.0279(11) 0.0476(13) -0.0101(10) -0.0193(11) -0.0027(10)
C2 0.0346(10) 0.0241(10) 0.0382(11) -0.0074(8) -0.0188(9) 0.0019(8)
C3 0.0495(12) 0.0284(11) 0.0405(12) -0.0155(9) -0.0239(10) 0.0019(9)
C4 0.0433(12) 0.0316(11) 0.0282(10) -0.0105(9) -0.0180(9) 0.0034(9)
C5 0.0268(9) 0.0237(9) 0.0271(10) -0.0074(8) -0.0142(8) 0.0047(7)
C6 0.0268(9) 0.0246(9) 0.0296(10) -0.0100(8) -0.0137(8) 0.0035(8)
C7 0.0310(10) 0.0262(10) 0.0285(10) -0.0049(8) -0.0127(8) 0.0016(8)
C8 0.0281(10) 0.0285(10) 0.0256(10) -0.0070(8) -0.0141(8) 0.0046(8)
C9 0.0230(9) 0.0213(9) 0.0213(9) -0.0046(7) -0.0082(7) 0.0021(7)
C10 0.0293(10) 0.0208(9) 0.0241(10) -0.0038(7) -0.0103(8) -0.0035(8)
C11 0.0371(11) 0.0391(12) 0.0332(11) -0.0044(9) -0.0225(9) 0.0038(9)
C12 0.0375(12) 0.0538(14) 0.0482(13) 0.0101(11) -0.0252(11) -0.0081(10)
C13 0.0371(12) 0.0669(16) 0.0566(15) 0.0051(13) -0.0269(12) -0.0044(11)
C14 0.0549(15) 0.0573(16) 0.0756(18) 0.0070(14) -0.0442(14) 0.0062(12)
C15 0.0567(16) 0.0763(18) 0.0643(17) 0.0312(14) -0.0385(14) -0.0175(14)
C16 0.0379(12) 0.0673(16) 0.0497(14) 0.0176(12) -0.0243(11) -0.0125(11)
C17 0.0231(9) 0.0246(10) 0.0264(10) -0.0038(8) -0.0060(8) 0.0015(7)
C18 0.0287(10) 0.0221(9) 0.0281(10) -0.0079(8) -0.0141(8) 0.0009(8)
C19 0.0221(9) 0.0255(9) 0.0229(9) -0.0054(8) -0.0073(8) 0.0029(7)
C20 0.0241(9) 0.0273(10) 0.0225(9) -0.0003(8) -0.0081(8) -0.0017(8)
C21 0.0324(11) 0.0432(12) 0.0281(11) -0.0079(9) -0.0064(9) -0.0086(9)
C22 0.0634(15) 0.0520(14) 0.0285(11) -0.0064(10) -0.0149(11) -0.0211(12)
C23 0.0509(14) 0.0543(15) 0.0472(14) 0.0121(12) -0.0320(12) -0.0257(12)
C24 0.0342(12) 0.0383(13) 0.0568(15) 0.0053(11) -0.0215(11) -0.0074(10)
C25 0.0265(10) 0.0296(11) 0.0415(12) 0.0000(9) -0.0113(9) -0.0025(8)
N1 0.0338(9) 0.0335(9) 0.0299(9) -0.0089(7) -0.0185(8) 0.0077(7)
N2 0.0239(8) 0.0237(8) 0.0281(9) 0.0005(6) -0.0118(7) 0.0004(6)
N3 0.0254(10) 0.0594(14) 0.0799(17) -0.0314(13) 0.0033(12) 0.0019(11)
O1 0.0821(11) 0.0422(9) 0.0235(8) -0.0084(7) -0.0121(8) -0.0166(8)
O2 0.0439(8) 0.0348(8) 0.0256(7) -0.0109(6) -0.0127(6) 0.0004(6)
O3 0.0236(7) 0.0267(7) 0.0435(8) -0.0042(6) -0.0148(6) 0.0047(6)
O4A 0.042(2) 0.070(3) 0.078(3) -0.015(2) 0.0193(19) 0.0035(19)
O5A 0.0458(17) 0.058(2) 0.0441(17) -0.0190(15) -0.0123(14) 0.0032(14)
O4B 0.050(3) 0.056(3) 0.113(5) -0.009(3) 0.013(3) 0.022(3)
O5B 0.055(2) 0.064(3) 0.057(3) -0.033(2) 0.005(2) -0.0129(19)

loop_
_atom_type_symbol
_atom_type_description
_atom_type_scat_dispersion_real
_atom_type_scat_dispersion_imag
_atom_type_scat_source
C C 0.0033 0.0016 'International Tables Vol C Tables 4.2.6.8 and 6.1.1.4'
H H 0.0000 0.0000 'International Tables Vol C Tables 4.2.6.8 and 6.1.1.4'
N N 0.0061 0.0033 'International Tables Vol C Tables 4.2.6.8 and 6.1.1.4'
O O 0.0106 0.0060 'International Tables Vol C Tables 4.2.6.8 and 6.1.1.4'

loop_
_geom_angle_atom_site_label_1
_geom_angle_atom_site_label_2
_geom_angle_atom_site_label_3
_geom_angle
_geom_angle_site_symmetry_1
_geom_angle_site_symmetry_3
_geom_angle_publ_flag
C2 C1 H1A 109.5 . . ?
C2 C1 H1B 109.5 . . ?
H1A C1 H1B 109.5 . . ?
C2 C1 H1C 109.5 . . ?
H1A C1 H1C 109.5 . . ?
H1B C1 H1C 109.5 . . ?
C3 C2 C7 118.13(17) . . ?
C3 C2 C1 120.90(17) . . ?
C7 C2 C1 120.96(17) . . ?
C4 C3 C2 121.15(17) . . ?
C4 C3 H3 119.4 . . ?
C2 C3 H3 119.4 . . ?
C3 C4 C5 120.82(17) . . ?
C3 C4 H4 119.6 . . ?
C5 C4 H4 119.6 . . ?
C4 C5 C6 118.24(16) . . ?
C4 C5 C8 117.60(16) . . ?
C6 C5 C8 124.14(16) . . ?
C7 C6 C5 120.25(16) . . ?
C7 C6 H6 119.9 . . ?
C5 C6 H6 119.9 . . ?
C6 C7 C2 121.39(17) . . ?
C6 C7 H7 119.3 . . ?
C2 C7 H7 119.3 . . ?
O1 C8 C5 120.91(17) . . ?
O1 C8 C9 119.73(16) . . ?
C5 C8 C9 119.32(15) . . ?
C10 C9 C17 111.56(14) . . ?
C10 C9 C8 112.95(13) . . ?
C17 C9 C8 108.15(14) . . ?
C10 C9 C19 109.95(13) . . ?
C17 C9 C19 104.07(13) . . ?
C8 C9 C19 109.77(13) . . ?
O2 C10 N1 124.01(17) . . ?
O2 C10 C9 120.99(15) . . ?
N1 C10 C9 114.96(15) . . ?
N1 C11 C12 109.92(15) . . ?
N1 C11 C16 111.04(15) . . ?
C12 C11 C16 112.48(17) . . ?
N1 C11 H11 107.7 . . ?
C12 C11 H11 107.7 . . ?
C16 C11 H11 107.7 . . ?
C11 C12 C13 112.82(17) . . ?
C11 C12 H12A 109.0 . . ?
C13 C12 H12A 109.0 . . ?
C11 C12 H12B 109.0 . . ?
C13 C12 H12B 109.0 . . ?
H12A C12 H12B 107.8 . . ?
C14 C13 C12 111.83(18) . . ?
C14 C13 H13A 109.3 . . ?
C12 C13 H13A 109.3 . . ?
C14 C13 H13B 109.3 . . ?
C12 C13 H13B 109.3 . . ?
H13A C13 H13B 107.9 . . ?
C13 C14 C15 110.8(2) . . ?
C13 C14 H14A 109.5 . . ?
C15 C14 H14A 109.5 . . ?
C13 C14 H14B 109.5 . . ?
C15 C14 H14B 109.5 . . ?
H14A C14 H14B 108.1 . . ?
C14 C15 C16 110.2(2) . . ?
C14 C15 H15A 109.6 . . ?
C16 C15 H15A 109.6 . . ?
C14 C15 H15B 109.6 . . ?
C16 C15 H15B 109.6 . . ?
H15A C15 H15B 108.1 . . ?
C11 C16 C15 111.19(18) . . ?
C11 C16 H16A 109.4 . . ?
C15 C16 H16A 109.4 . . ?
C11 C16 H16B 109.4 . . ?
C15 C16 H16B 109.4 . . ?
H16A C16 H16B 108.0 . . ?
C18 C17 C9 105.97(14) . . ?
C18 C17 H17A 110.5 . . ?
C9 C17 H17A 110.5 . . ?
C18 C17 H17B 110.5 . . ?
C9 C17 H17B 110.5 . . ?
H17A C17 H17B 108.7 . . ?
O3 C18 N2 125.40(16) . . ?
O3 C18 C17 125.74(16) . . ?
N2 C18 C17 108.86(15) . . ?
N2 C19 C20 110.77(14) . . ?
N2 C19 C9 103.30(13) . . ?
C20 C19 C9 115.26(13) . . ?
N2 C19 H19 109.1 . . ?
C20 C19 H19 109.1 . . ?
C9 C19 H19 109.1 . . ?
C21 C20 C25 116.16(17) . . ?
C21 C20 C19 120.32(15) . . ?
C25 C20 C19 123.52(17) . . ?
C20 C21 C22 121.12(19) . . ?
C20 C21 H21 119.4 . . ?
C22 C21 H21 119.4 . . ?
C23 C22 C21 120.2(2) . . ?
C23 C22 H22 119.9 . . ?
C21 C22 H22 119.9 . . ?
C24 C23 C22 120.2(2) . . ?
C24 C23 H23 119.9 . . ?
C22 C23 H23 119.9 . . ?
C23 C24 C25 118.7(2) . . ?
C23 C24 H24 120.6 . . ?
C25 C24 H24 120.6 . . ?
C24 C25 C20 123.6(2) . . ?
C24 C25 N3 115.19(19) . . ?
C20 C25 N3 121.17(18) . . ?
C10 N1 C11 123.13(16) . . ?
C10 N1 H1N 121.8(15) . . ?
C11 N1 H1N 115.0(15) . . ?
C18 N2 C19 116.04(15) . . ?
C18 N2 H2N 121.0(15) . . ?
C19 N2 H2N 122.9(15) . . ?
O4A N3 O5A 120.0(3) . . ?
O4B N3 O5B 119.0(4) . . ?
O4B N3 C25 126.5(4) . . ?
O4A N3 C25 122.8(3) . . ?
O5A N3 C25 114.6(2) . . ?
O5B N3 C25 110.9(2) . . ?

loop_
_geom_bond_atom_site_label_1
_geom_bond_atom_site_label_2
_geom_bond_distance
_geom_bond_site_symmetry_2
_geom_bond_publ_flag
C1 C2 1.506(2) . ?
C1 H1A 0.9800 . ?
C1 H1B 0.9800 . ?
C1 H1C 0.9800 . ?
C2 C3 1.386(3) . ?
C2 C7 1.390(2) . ?
C3 C4 1.377(3) . ?
C3 H3 0.9500 . ?
C4 C5 1.395(2) . ?
C4 H4 0.9500 . ?
C5 C6 1.399(2) . ?
C5 C8 1.487(2) . ?
C6 C7 1.380(2) . ?
C6 H6 0.9500 . ?
C7 H7 0.9500 . ?
C8 O1 1.210(2) . ?
C8 C9 1.546(2) . ?
C9 C10 1.541(2) . ?
C9 C17 1.543(2) . ?
C9 C19 1.586(2) . ?
C10 O2 1.225(2) . ?
C10 N1 1.334(2) . ?
C11 N1 1.464(2) . ?
C11 C12 1.500(3) . ?
C11 C16 1.501(3) . ?
C11 H11 1.0000 . ?
C12 C13 1.518(3) . ?
C12 H12A 0.9900 . ?
C12 H12B 0.9900 . ?
C13 C14 1.507(3) . ?
C13 H13A 0.9900 . ?
C13 H13B 0.9900 . ?
C14 C15 1.521(3) . ?
C14 H14A 0.9900 . ?
C14 H14B 0.9900 . ?
C15 C16 1.532(3) . ?
C15 H15A 0.9900 . ?
C15 H15B 0.9900 . ?
C16 H16A 0.9900 . ?
C16 H16B 0.9900 . ?
C17 C18 1.504(2) . ?
C17 H17A 0.9900 . ?
C17 H17B 0.9900 . ?
C18 O3 1.2315(19) . ?
C18 N2 1.339(2) . ?
C19 N2 1.453(2) . ?
C19 C20 1.525(2) . ?
C19 H19 1.0000 . ?
C20 C21 1.378(2) . ?
C20 C25 1.394(2) . ?
C21 C22 1.390(3) . ?
C21 H21 0.9500 . ?
C22 C23 1.385(3) . ?
C22 H22 0.9500 . ?
C23 C24 1.355(3) . ?
C23 H23 0.9500 . ?
C24 C25 1.375(3) . ?
C24 H24 0.9500 . ?
C25 N3 1.469(3) . ?
N1 H1N 0.91(2) . ?
N2 H2N 0.92(2) . ?
N3 O4B 1.087(4) . ?
N3 O4A 1.150(4) . ?
N3 O5A 1.301(3) . ?
N3 O5B 1.424(4) . ?

loop_
_geom_hbond_atom_site_label_D
_geom_hbond_atom_site_label_H
_geom_hbond_atom_site_label_A
_geom_hbond_distance_DH
_geom_hbond_distance_HA
_geom_hbond_distance_DA
_geom_hbond_angle_DHA
_geom_hbond_site_symmetry_A
C12 H12A O5A 0.99 2.54 3.417(4) 147.6 2_566
C12 H12A O5B 0.99 2.38 3.289(4) 151.8 2_566
C19 H19 O5A 1.00 2.32 2.875(3) 114.0 .
C19 H19 O5B 1.00 2.20 2.940(4) 129.7 .
N1 H1N O5A 0.91(2) 2.24(2) 2.905(3) 129(2) .
N1 H1N O5A 0.91(2) 2.56(2) 3.418(3) 157(2) 2_566
N1 H1N O4B 0.91(2) 2.42(3) 3.266(6) 155(2) 2_566
N2 H2N O3 0.92(2) 1.96(2) 2.8701(19) 172(2) 2_656

loop_
_geom_torsion_atom_site_label_1
_geom_torsion_atom_site_label_2
_geom_torsion_atom_site_label_3
_geom_torsion_atom_site_label_4
_geom_torsion
_geom_torsion_site_symmetry_1
_geom_torsion_site_symmetry_2
_geom_torsion_site_symmetry_3
_geom_torsion_site_symmetry_4
_geom_torsion_publ_flag
C7 C2 C3 C4 -1.1(3) . . . . ?
C1 C2 C3 C4 179.64(17) . . . . ?
C2 C3 C4 C5 0.4(3) . . . . ?
C3 C4 C5 C6 1.0(3) . . . . ?
C3 C4 C5 C8 -177.63(16) . . . . ?
C4 C5 C6 C7 -1.7(2) . . . . ?
C8 C5 C6 C7 176.88(15) . . . . ?
C5 C6 C7 C2 1.0(3) . . . . ?
C3 C2 C7 C6 0.4(3) . . . . ?
C1 C2 C7 C6 179.69(16) . . . . ?
C4 C5 C8 O1 0.5(3) . . . . ?
C6 C5 C8 O1 -178.02(17) . . . . ?
C4 C5 C8 C9 -177.12(15) . . . . ?
C6 C5 C8 C9 4.3(2) . . . . ?
O1 C8 C9 C10 128.02(18) . . . . ?
C5 C8 C9 C10 -54.3(2) . . . . ?
O1 C8 C9 C17 -108.00(18) . . . . ?
C5 C8 C9 C17 69.67(18) . . . . ?
O1 C8 C9 C19 4.9(2) . . . . ?
C5 C8 C9 C19 -177.39(14) . . . . ?
C17 C9 C10 O2 17.2(2) . . . . ?
C8 C9 C10 O2 139.30(16) . . . . ?
C19 C9 C10 O2 -97.71(18) . . . . ?
C17 C9 C10 N1 -165.27(15) . . . . ?
C8 C9 C10 N1 -43.2(2) . . . . ?
C19 C9 C10 N1 79.80(18) . . . . ?
N1 C11 C12 C13 175.74(18) . . . . ?
C16 C11 C12 C13 51.5(3) . . . . ?
C11 C12 C13 C14 -52.0(3) . . . . ?
C12 C13 C14 C15 55.0(3) . . . . ?
C13 C14 C15 C16 -57.3(3) . . . . ?
N1 C11 C16 C15 -177.44(19) . . . . ?
C12 C11 C16 C15 -53.8(3) . . . . ?
C14 C15 C16 C11 56.7(3) . . . . ?
C10 C9 C17 C18 -131.71(14) . . . . ?
C8 C9 C17 C18 103.49(15) . . . . ?
C19 C9 C17 C18 -13.20(17) . . . . ?
C9 C17 C18 O3 -169.87(16) . . . . ?
C9 C17 C18 N2 10.79(19) . . . . ?
C10 C9 C19 N2 130.71(14) . . . . ?
C17 C9 C19 N2 11.10(16) . . . . ?
C8 C9 C19 N2 -104.45(15) . . . . ?
C10 C9 C19 C20 9.75(19) . . . . ?
C17 C9 C19 C20 -109.86(16) . . . . ?
C8 C9 C19 C20 134.59(15) . . . . ?
N2 C19 C20 C21 -42.8(2) . . . . ?
C9 C19 C20 C21 74.0(2) . . . . ?
N2 C19 C20 C25 137.99(17) . . . . ?
C9 C19 C20 C25 -105.20(19) . . . . ?
C25 C20 C21 C22 1.4(3) . . . . ?
C19 C20 C21 C22 -177.83(17) . . . . ?
C20 C21 C22 C23 -0.1(3) . . . . ?
C21 C22 C23 C24 -1.5(3) . . . . ?
C22 C23 C24 C25 1.5(3) . . . . ?
C23 C24 C25 C20 -0.1(3) . . . . ?
C23 C24 C25 N3 -179.46(19) . . . . ?
C21 C20 C25 C24 -1.4(3) . . . . ?
C19 C20 C25 C24 177.85(17) . . . . ?
C21 C20 C25 N3 177.95(18) . . . . ?
C19 C20 C25 N3 -2.8(3) . . . . ?
O2 C10 N1 C11 -1.3(3) . . . . ?
C9 C10 N1 C11 -178.72(15) . . . . ?
C12 C11 N1 C10 143.47(19) . . . . ?
C16 C11 N1 C10 -91.4(2) . . . . ?
O3 C18 N2 C19 177.18(17) . . . . ?
C17 C18 N2 C19 -3.5(2) . . . . ?
C20 C19 N2 C18 118.83(16) . . . . ?
C9 C19 N2 C18 -5.13(19) . . . . ?
C24 C25 N3 O4B -32.4(5) . . . . ?
C20 C25 N3 O4B 148.3(5) . . . . ?
C24 C25 N3 O4A 30.5(5) . . . . ?
C20 C25 N3 O4A -148.9(4) . . . . ?
C24 C25 N3 O5A -131.3(2) . . . . ?
C20 C25 N3 O5A 49.4(3) . . . . ?
C24 C25 N3 O5B 125.8(2) . . . . ?
C20 C25 N3 O5B -53.6(3) . . . . ?
